data_1512807
loop_
_publ_author_name
'Grzegorz Romanowski'
'Tadeusz Lis'

_publ_section_title
;
 Chiral oxidovanadium(V) complexes with tridentate Schiff bases derived
 from S(+)-2-amino-1-propanol: Synthesis, structure, characterization and
 catalytic activity
;
_journal_name_full
;
Inorganica Chimica Acta
;
_journal_page_first 627
_journal_page_last 634
_journal_paper_doi 10.1016/j.ica.2012.09.030
_journal_volume 394
_journal_year 2013
_chemical_absolute_configuration rm
_chemical_formula_sum 'C20 H20 N4 O11 V2'
_chemical_formula_weight 594.28
_space_group_IT_number 4
_symmetry_cell_setting monoclinic
_symmetry_space_group_name_Hall 'P 2yb'
_symmetry_space_group_name_H-M 'P 1 21 1'
_atom_sites_solution_hydrogens geom
_atom_sites_solution_primary direct
_atom_sites_solution_secondary difmap
_cell_angle_alpha 90.00
_cell_angle_beta 96.06(4)
_cell_angle_gamma 90.00
_cell_formula_units_Z 2
_cell_length_a 8.568(3)
_cell_length_b 11.384(4)
_cell_length_c 11.696(4)
_cell_measurement_reflns_used 10508
_cell_measurement_temperature 100(2)
_cell_measurement_theta_max 76
_cell_measurement_theta_min 3
_cell_volume 1134.4(7)
_computing_cell_refinement 'CrysAlis RED (Oxford Diffraction, 2003)'
_computing_data_collection 'CrysAlis CCD (Oxford Diffraction, 2003)'
_computing_data_reduction 'CrysAlis RED (Oxford Diffraction, 2003)'
_computing_structure_refinement 'SHELXL-97 (Sheldrick, 1997)'
_computing_structure_solution 'SHELXS-97 (Sheldrick, 1990)'
_diffrn_ambient_temperature 100(2)
_diffrn_measured_fraction_theta_full 0.985
_diffrn_measured_fraction_theta_max 0.934
_diffrn_measurement_device_type 'Xcalibur PX kappa-geometry diffractometer with CCD Onyx camera'
_diffrn_measurement_method '\w and \f i.e. omega and phi scan'
_diffrn_radiation_monochromator graphite
_diffrn_radiation_source 'fine-focus sealed tube'
_diffrn_radiation_type CuK\a
_diffrn_radiation_wavelength 1.54180
_diffrn_reflns_av_R_equivalents 0.0294
_diffrn_reflns_av_sigmaI/netI 0.0304
_diffrn_reflns_limit_h_max 5
_diffrn_reflns_limit_h_min -10
_diffrn_reflns_limit_k_max 13
_diffrn_reflns_limit_k_min -12
_diffrn_reflns_limit_l_max 14
_diffrn_reflns_limit_l_min -13
_diffrn_reflns_number 10762
_diffrn_reflns_theta_full 67.50
_diffrn_reflns_theta_max 76.53
_diffrn_reflns_theta_min 3.80
_exptl_absorpt_coefficient_mu 7.554
_exptl_absorpt_correction_T_max 0.766
_exptl_absorpt_correction_T_min 0.266
_exptl_absorpt_correction_type numerical
_exptl_absorpt_process_details
;
CrysAlis RED (Oxford Diffraction, 2003)
;
_exptl_crystal_colour red
_exptl_crystal_density_diffrn 1.740
_exptl_crystal_density_method 'not measured'
_exptl_crystal_description plate
_exptl_crystal_F_000 604
_exptl_crystal_size_max 0.14
_exptl_crystal_size_mid 0.12
_exptl_crystal_size_min 0.04
_refine_diff_density_max 0.25
_refine_diff_density_min -0.43
_refine_diff_density_rms 0.059
_refine_ls_abs_structure_details 'Flack H D (1983), Acta Cryst. A39, 876-881'
_refine_ls_abs_structure_Flack 0.004(5)
_refine_ls_extinction_method none
_refine_ls_goodness_of_fit_ref 1.001
_refine_ls_hydrogen_treatment constr
_refine_ls_matrix_type full
_refine_ls_number_parameters 336
_refine_ls_number_reflns 4002
_refine_ls_number_restraints 1
_refine_ls_restrained_S_all 1.001
_refine_ls_R_factor_all 0.0321
_refine_ls_R_factor_gt 0.0290
_refine_ls_shift/su_max 0.001
_refine_ls_shift/su_mean 0.000
_refine_ls_structure_factor_coef Fsqd
_refine_ls_weighting_details 'calc w=1/[\s^2^(Fo^2^)+(0.053P)^2^] where P=(Fo^2^+2Fc^2^)/3'
_refine_ls_weighting_scheme calc
_refine_ls_wR_factor_gt 0.0731
_refine_ls_wR_factor_ref 0.0743
_reflns_number_gt 3610
_reflns_number_total 4002
_reflns_threshold_expression >2sigma(I)
_cod_data_source_file ICA-2013-394-627-634.cif
_cod_data_source_block I
_cod_original_sg_symbol_H-M P21
_cod_database_code 1512807

loop_
_symmetry_equiv_pos_as_xyz
'x, y, z'
'-x, y+1/2, -z'

loop_
_atom_site_label
_atom_site_type_symbol
_atom_site_fract_x
_atom_site_fract_y
_atom_site_fract_z
_atom_site_U_iso_or_equiv
_atom_site_adp_type
_atom_site_occupancy
_atom_site_symmetry_multiplicity
_atom_site_calc_flag
_atom_site_refinement_flags
V17 V 0.85258(5) 0.25188(4) 0.56431(3) 0.02257(11) Uani 1 1 d .
V17A V 0.60882(5) 0.25888(4) 0.37113(3) 0.02201(11) Uani 1 1 d .
O7 O 0.7532(2) 0.29859(17) 0.69209(17) 0.0267(4) Uani 1 1 d .
O9 O 0.5612(3) 0.7078(3) 1.0014(2) 0.0669(10) Uani 1 1 d .
O10 O 0.7356(3) 0.7978(2) 0.9122(2) 0.0507(7) Uani 1 1 d .
O16 O 0.9344(2) 0.27589(17) 0.42489(16) 0.0265(4) Uani 1 1 d .
O18 O 0.9671(2) 0.15361(17) 0.62195(18) 0.0294(5) Uani 1 1 d .
O19 O 0.6888(2) 0.17011(17) 0.48992(18) 0.0264(4) Uani 1 1 d .
N8 N 0.6596(4) 0.7099(3) 0.9309(3) 0.0461(9) Uani 1 1 d .
N12 N 0.9788(3) 0.40837(19) 0.5947(2) 0.0218(5) Uani 1 1 d .
C1 C 0.7303(3) 0.3982(3) 0.7455(2) 0.0255(6) Uani 1 1 d .
C2 C 0.6164(3) 0.4020(3) 0.8242(2) 0.0308(7) Uani 1 1 d .
H2 H 0.5537 0.3348 0.8348 0.037 Uiso 1 1 calc R
C3 C 0.5961(4) 0.5030(3) 0.8856(3) 0.0375(8) Uani 1 1 d .
H3 H 0.5209 0.5050 0.9397 0.045 Uiso 1 1 calc R
C4 C 0.6856(4) 0.6023(3) 0.8685(3) 0.0328(7) Uani 1 1 d .
C5 C 0.7977(4) 0.6017(3) 0.7918(2) 0.0283(6) Uani 1 1 d .
H5 H 0.8577 0.6703 0.7812 0.034 Uiso 1 1 calc R
C6 C 0.8221(3) 0.4993(2) 0.7300(2) 0.0227(6) Uani 1 1 d .
C11 C 0.9463(3) 0.4980(2) 0.6551(2) 0.0232(5) Uani 1 1 d .
H11 H 1.0073 0.5672 0.6503 0.028 Uiso 1 1 calc R
C13 C 1.1140(3) 0.4138(3) 0.5247(2) 0.0247(6) Uani 1 1 d .
H13 H 1.1467 0.4974 0.5159 0.030 Uiso 1 1 calc R
C14 C 1.0470(3) 0.3648(3) 0.4080(3) 0.0269(6) Uani 1 1 d .
H14A H 0.9966 0.4286 0.3599 0.032 Uiso 1 1 calc R
H14B H 1.1327 0.3312 0.3676 0.032 Uiso 1 1 calc R
C15 C 1.2508(3) 0.3430(3) 0.5844(3) 0.0331(7) Uani 1 1 d .
H15A H 1.2775 0.3732 0.6625 0.050 Uiso 1 1 calc R
H15B H 1.3420 0.3502 0.5410 0.050 Uiso 1 1 calc R
H15C H 1.2204 0.2602 0.5881 0.050 Uiso 1 1 calc R
O7A O 0.6673(2) 0.16153(18) 0.25276(17) 0.0253(4) Uani 1 1 d .
O9A O 1.0923(3) 0.1147(2) -0.1423(2) 0.0438(6) Uani 1 1 d .
O10A O 1.0583(3) 0.3038(2) -0.14624(18) 0.0325(5) Uani 1 1 d .
O16A O 0.6396(2) 0.39009(17) 0.46614(17) 0.0266(4) Uani 1 1 d .
O18A O 0.4249(2) 0.24012(19) 0.35803(16) 0.0279(4) Uani 1 1 d .
N8A N 1.0300(3) 0.2051(2) -0.1106(2) 0.0302(6) Uani 1 1 d .
N12A N 0.6455(3) 0.3948(2) 0.2559(2) 0.0225(5) Uani 1 1 d .
C1A C 0.7473(3) 0.1729(3) 0.1631(2) 0.0223(6) Uani 1 1 d .
C2A C 0.7955(3) 0.0713(3) 0.1070(2) 0.0256(6) Uani 1 1 d .
H2A H 0.7679 -0.0044 0.1326 0.031 Uiso 1 1 calc R
C3A C 0.8827(3) 0.0821(3) 0.0151(2) 0.0269(6) Uani 1 1 d .
H3A H 0.9153 0.0139 -0.0229 0.032 Uiso 1 1 calc R
C4A C 0.9229(3) 0.1932(3) -0.0221(2) 0.0254(6) Uani 1 1 d .
C5A C 0.8702(3) 0.2943(2) 0.0264(2) 0.0234(6) Uani 1 1 d .
H5A H 0.8944 0.3692 -0.0030 0.028 Uiso 1 1 calc R
C6A C 0.7801(3) 0.2849(2) 0.1198(2) 0.0228(6) Uani 1 1 d .
C11A C 0.7209(3) 0.3906(2) 0.1662(2) 0.0237(6) Uani 1 1 d .
H11A H 0.7385 0.4625 0.1282 0.028 Uiso 1 1 calc R
C13A C 0.5928(3) 0.5103(3) 0.2965(3) 0.0280(6) Uani 1 1 d .
H13A H 0.6467 0.5751 0.2582 0.034 Uiso 1 1 calc R
C14A C 0.6486(4) 0.5085(3) 0.4253(3) 0.0303(6) Uani 1 1 d .
H14C H 0.7581 0.5372 0.4386 0.036 Uiso 1 1 calc R
H14D H 0.5816 0.5604 0.4672 0.036 Uiso 1 1 calc R
C15A C 0.4164(4) 0.5218(3) 0.2693(3) 0.0356(7) Uani 1 1 d .
H15D H 0.3882 0.5120 0.1864 0.053 Uiso 1 1 calc R
H15E H 0.3829 0.5996 0.2930 0.053 Uiso 1 1 calc R
H15F H 0.3641 0.4611 0.3109 0.053 Uiso 1 1 calc R

loop_
_atom_site_aniso_label
_atom_site_aniso_U_11
_atom_site_aniso_U_22
_atom_site_aniso_U_33
_atom_site_aniso_U_23
_atom_site_aniso_U_13
_atom_site_aniso_U_12
V17 0.0258(2) 0.0152(2) 0.0265(2) 0.0003(2) 0.00157(16) -0.0019(2)
V17A 0.0228(2) 0.0186(2) 0.0249(2) -0.0001(2) 0.00354(15) -0.0008(2)
O7 0.0296(10) 0.0202(10) 0.0301(9) 0.0011(8) 0.0026(8) -0.0035(8)
O9 0.0361(13) 0.102(3) 0.0620(16) -0.0477(17) 0.0043(12) 0.0171(14)
O10 0.0581(17) 0.0399(15) 0.0506(15) -0.0169(12) -0.0102(13) 0.0198(14)
O16 0.0309(10) 0.0194(11) 0.0296(9) -0.0033(9) 0.0051(7) -0.0026(8)
O18 0.0339(12) 0.0177(11) 0.0348(11) 0.0006(9) -0.0040(9) -0.0011(9)
O19 0.0308(11) 0.0158(10) 0.0331(10) 0.0002(8) 0.0054(8) -0.0019(8)
N8 0.0346(16) 0.065(2) 0.0357(15) -0.0214(15) -0.0095(13) 0.0242(16)
N12 0.0239(12) 0.0146(12) 0.0270(11) 0.0006(10) 0.0032(9) 0.0010(9)
C1 0.0237(14) 0.0287(15) 0.0230(13) 0.0010(12) -0.0017(10) 0.0024(11)
C2 0.0256(15) 0.0386(19) 0.0282(15) 0.0042(13) 0.0021(11) 0.0028(13)
C3 0.0245(15) 0.061(2) 0.0262(15) -0.0015(15) 0.0010(11) 0.0106(15)
C4 0.0286(16) 0.0397(18) 0.0285(15) -0.0096(13) -0.0050(12) 0.0183(14)
C5 0.0329(15) 0.0272(16) 0.0232(14) -0.0047(12) -0.0043(11) 0.0073(12)
C6 0.0231(13) 0.0215(14) 0.0230(13) -0.0005(11) 0.0003(10) 0.0042(11)
C11 0.0282(14) 0.0171(14) 0.0233(13) 0.0002(11) -0.0011(10) 0.0012(11)
C13 0.0245(14) 0.0210(14) 0.0294(14) 0.0008(12) 0.0067(10) -0.0039(11)
C14 0.0297(15) 0.0223(15) 0.0297(14) -0.0026(12) 0.0075(11) -0.0051(12)
C15 0.0271(14) 0.0340(17) 0.0385(17) -0.0014(14) 0.0043(12) 0.0055(13)
O7A 0.0281(10) 0.0185(11) 0.0295(10) -0.0007(8) 0.0047(8) -0.0017(8)
O9A 0.0529(15) 0.0425(14) 0.0392(13) 0.0047(11) 0.0200(11) 0.0232(12)
O10A 0.0323(11) 0.0368(13) 0.0289(11) 0.0060(10) 0.0053(9) 0.0014(10)
O16A 0.0307(11) 0.0209(11) 0.0284(10) 0.0006(9) 0.0043(8) -0.0041(8)
O18A 0.0263(9) 0.0277(11) 0.0300(9) -0.0042(9) 0.0046(7) -0.0035(9)
N8A 0.0292(13) 0.0363(16) 0.0250(12) 0.0000(11) 0.0027(10) 0.0117(11)
N12A 0.0256(12) 0.0162(12) 0.0258(12) -0.0020(9) 0.0037(9) 0.0015(9)
C1A 0.0219(13) 0.0187(14) 0.0261(13) 0.0009(12) 0.0019(10) 0.0018(11)
C2A 0.0239(14) 0.0198(15) 0.0327(15) -0.0027(12) 0.0013(11) 0.0017(11)
C3A 0.0266(15) 0.0253(16) 0.0285(14) -0.0048(12) 0.0015(11) 0.0080(11)
C4A 0.0219(13) 0.0292(16) 0.0254(14) -0.0009(12) 0.0033(10) 0.0045(11)
C5A 0.0226(13) 0.0205(14) 0.0267(13) 0.0015(11) 0.0003(10) 0.0009(10)
C6A 0.0224(12) 0.0207(16) 0.0251(12) -0.0021(10) 0.0020(9) -0.0003(10)
C11A 0.0259(14) 0.0182(15) 0.0267(14) -0.0007(11) 0.0012(11) -0.0020(11)
C13A 0.0345(16) 0.0183(14) 0.0320(15) -0.0001(12) 0.0072(12) 0.0048(12)
C14A 0.0374(16) 0.0177(15) 0.0359(16) -0.0011(12) 0.0038(13) -0.0015(12)
C15A 0.0369(17) 0.0307(18) 0.0389(17) -0.0023(14) 0.0028(13) 0.0086(14)

loop_
_atom_type_symbol
_atom_type_description
_atom_type_scat_dispersion_real
_atom_type_scat_dispersion_imag
_atom_type_scat_source
C C 0.0181 0.0091 'International Tables Vol C Tables 4.2.6.8 and 6.1.1.4'
H H 0.0000 0.0000 'International Tables Vol C Tables 4.2.6.8 and 6.1.1.4'
N N 0.0311 0.0180 'International Tables Vol C Tables 4.2.6.8 and 6.1.1.4'
O O 0.0492 0.0322 'International Tables Vol C Tables 4.2.6.8 and 6.1.1.4'
V V 0.0687 2.1097 'International Tables Vol C Tables 4.2.6.8 and 6.1.1.4'

loop_
_geom_angle_atom_site_label_1
_geom_angle_atom_site_label_2
_geom_angle_atom_site_label_3
_geom_angle
O18 V17 O19 104.60(11)
O18 V17 O16 101.67(10)
O19 V17 O16 89.94(9)
O18 V17 O7 99.98(10)
O19 V17 O7 97.68(9)
O16 V17 O7 154.40(9)
O18 V17 N12 104.00(10)
O19 V17 N12 150.61(9)
O16 V17 N12 77.79(9)
O7 V17 N12 83.87(9)
O18A V17A O19 107.10(11)
O18A V17A O16A 104.04(10)
O19 V17A O16A 88.36(10)
O18A V17A O7A 100.90(10)
O19 V17A O7A 97.38(10)
O16A V17A O7A 151.48(9)
O18A V17A N12A 104.64(11)
O19 V17A N12A 147.37(10)
O16A V17A N12A 76.75(9)
O7A V17A N12A 83.79(9)
C1 O7 V17 136.43(18)
C14 O16 V17 123.27(17)
V17A O19 V17 107.05(11)
O10 N8 O9 123.0(3)
O10 N8 C4 119.0(3)
O9 N8 C4 117.9(4)
C11 N12 C13 119.6(2)
C11 N12 V17 129.0(2)
C13 N12 V17 111.09(17)
O7 C1 C2 118.8(3)
O7 C1 C6 121.7(3)
C2 C1 C6 119.4(3)
C3 C2 C1 119.9(3)
C3 C2 H2 120.0
C1 C2 H2 120.0
C2 C3 C4 120.1(3)
C2 C3 H3 119.9
C4 C3 H3 119.9
C5 C4 C3 121.4(3)
C5 C4 N8 118.9(3)
C3 C4 N8 119.7(3)
C4 C5 C6 119.4(3)
C4 C5 H5 120.3
C6 C5 H5 120.3
C5 C6 C1 119.7(3)
C5 C6 C11 118.7(3)
C1 C6 C11 121.6(3)
N12 C11 C6 123.7(3)
N12 C11 H11 118.2
C6 C11 H11 118.2
N12 C13 C15 109.3(2)
N12 C13 C14 103.6(2)
C15 C13 C14 114.4(3)
N12 C13 H13 109.8
C15 C13 H13 109.8
C14 C13 H13 109.8
O16 C14 C13 109.3(2)
O16 C14 H14A 109.8
C13 C14 H14A 109.8
O16 C14 H14B 109.8
C13 C14 H14B 109.8
H14A C14 H14B 108.3
C13 C15 H15A 109.5
C13 C15 H15B 109.5
H15A C15 H15B 109.5
C13 C15 H15C 109.5
H15A C15 H15C 109.5
H15B C15 H15C 109.5
C1A O7A V17A 136.77(18)
C14A O16A V17A 124.30(18)
O10A N8A O9A 123.5(3)
O10A N8A C4A 119.1(2)
O9A N8A C4A 117.4(3)
C11A N12A C13A 119.2(2)
C11A N12A V17A 128.1(2)
C13A N12A V17A 112.13(18)
O7A C1A C6A 120.9(2)
O7A C1A C2A 119.4(3)
C6A C1A C2A 119.6(2)
C3A C2A C1A 119.9(3)
C3A C2A H2A 120.0
C1A C2A H2A 120.0
C2A C3A C4A 119.8(3)
C2A C3A H3A 120.1
C4A C3A H3A 120.1
C5A C4A C3A 121.8(3)
C5A C4A N8A 118.1(3)
C3A C4A N8A 120.0(3)
C4A C5A C6A 119.1(3)
C4A C5A H5A 120.5
C6A C5A H5A 120.5
C5A C6A C1A 119.6(2)
C5A C6A C11A 118.3(3)
C1A C6A C11A 122.0(2)
N12A C11A C6A 124.5(3)
N12A C11A H11A 117.8
C6A C11A H11A 117.8
N12A C13A C15A 109.8(2)
N12A C13A C14A 103.2(2)
C15A C13A C14A 114.1(3)
N12A C13A H13A 109.9
C15A C13A H13A 109.9
C14A C13A H13A 109.9
O16A C14A C13A 108.6(2)
O16A C14A H14C 110.0
C13A C14A H14C 110.0
O16A C14A H14D 110.0
C13A C14A H14D 110.0
H14C C14A H14D 108.4
C13A C15A H15D 109.5
C13A C15A H15E 109.5
H15D C15A H15E 109.5
C13A C15A H15F 109.5
H15D C15A H15F 109.5
H15E C15A H15F 109.5

loop_
_geom_bond_atom_site_label_1
_geom_bond_atom_site_label_2
_geom_bond_distance
V17 O18 1.590(2)
V17 O19 1.826(2)
V17 O16 1.862(2)
V17 O7 1.874(2)
V17 N12 2.095(2)
V17A O18A 1.5814(19)
V17A O19 1.794(2)
V17A O16A 1.864(2)
V17A O7A 1.882(2)
V17A N12A 2.098(2)
O7 C1 1.319(4)
O9 N8 1.240(4)
O10 N8 1.227(4)
O16 C14 1.426(3)
N8 C4 1.454(4)
N12 C11 1.289(4)
N12 C13 1.488(3)
C1 C2 1.412(4)
C1 C6 1.417(4)
C2 C3 1.377(5)
C2 H2 0.9500
C3 C4 1.392(5)
C3 H3 0.9500
C4 C5 1.382(4)
C5 C6 1.400(4)
C5 H5 0.9500
C6 C11 1.447(4)
C11 H11 0.9500
C13 C15 1.530(4)
C13 C14 1.530(4)
C13 H13 1.0000
C14 H14A 0.9900
C14 H14B 0.9900
C15 H15A 0.9800
C15 H15B 0.9800
C15 H15C 0.9800
O7A C1A 1.318(3)
O9A N8A 1.235(4)
O10A N8A 1.231(3)
O16A C14A 1.435(4)
N8A C4A 1.460(4)
N12A C11A 1.289(4)
N12A C13A 1.485(4)
C1A C6A 1.411(4)
C1A C2A 1.413(4)
C2A C3A 1.378(4)
C2A H2A 0.9500
C3A C4A 1.392(4)
C3A H3A 0.9500
C4A C5A 1.379(4)
C5A C6A 1.407(4)
C5A H5A 0.9500
C6A C11A 1.434(4)
C11A H11A 0.9500
C13A C15A 1.517(4)
C13A C14A 1.532(4)
C13A H13A 1.0000
C14A H14C 0.9900
C14A H14D 0.9900
C15A H15D 0.9800
C15A H15E 0.9800
C15A H15F 0.9800

loop_
_geom_hbond_atom_site_label_D
_geom_hbond_atom_site_label_H
_geom_hbond_atom_site_label_A
_geom_hbond_distance_DH
_geom_hbond_distance_HA
_geom_hbond_distance_DA
_geom_hbond_angle_DHA
_geom_hbond_site_symmetry_A
C13 H13 O18 1.00 2.53 3.259(4) 130 2_756
C13 H13 O19 1.00 2.42 3.385(4) 161 2_756
C14 H14A O18 0.99 2.59 3.308(4) 130 2_756
C11 H11 O16 0.95 2.60 3.483(3) 155 2_756
C11A H11A O9A 0.95 2.25 3.040(4) 139 2_755
C15A H15E O7 0.98 2.56 3.519(4) 165 2_656

loop_
_geom_torsion_atom_site_label_1
_geom_torsion_atom_site_label_2
_geom_torsion_atom_site_label_3
_geom_torsion_atom_site_label_4
_geom_torsion
O18 V17 O7 C1 125.5(3)
O19 V17 O7 C1 -128.1(3)
O16 V17 O7 C1 -21.9(4)
N12 V17 O7 C1 22.3(3)
O18 V17 O16 C14 -93.6(2)
O19 V17 O16 C14 161.5(2)
O7 V17 O16 C14 53.6(3)
N12 V17 O16 C14 8.4(2)
O18A V17A O19 V17 -143.70(11)
O16A V17A O19 V17 -39.51(10)
O7A V17A O19 V17 112.45(11)
N12A V17A O19 V17 22.4(2)
O18 V17 O19 V17A -152.23(12)
O16 V17 O19 V17A -50.18(11)
O7 V17 O19 V17A 105.31(11)
N12 V17 O19 V17A 14.2(2)
O18 V17 N12 C11 -116.1(2)
O19 V17 N12 C11 77.5(3)
O16 V17 N12 C11 144.7(2)
O7 V17 N12 C11 -17.3(2)
O18 V17 N12 C13 70.29(19)
O19 V17 N12 C13 -96.1(2)
O16 V17 N12 C13 -28.87(17)
O7 V17 N12 C13 169.09(18)
V17 O7 C1 C2 165.0(2)
V17 O7 C1 C6 -18.0(4)
O7 C1 C2 C3 176.6(3)
C6 C1 C2 C3 -0.5(4)
C1 C2 C3 C4 1.3(4)
C2 C3 C4 C5 -1.0(4)
C2 C3 C4 N8 177.9(3)
O10 N8 C4 C5 1.4(4)
O9 N8 C4 C5 -178.3(3)
O10 N8 C4 C3 -177.6(3)
O9 N8 C4 C3 2.8(4)
C3 C4 C5 C6 0.0(4)
N8 C4 C5 C6 -179.0(3)
C4 C5 C6 C1 0.8(4)
C4 C5 C6 C11 -176.4(2)
O7 C1 C6 C5 -177.5(2)
C2 C1 C6 C5 -0.6(4)
O7 C1 C6 C11 -0.4(4)
C2 C1 C6 C11 176.5(2)
C13 N12 C11 C6 -177.0(2)
V17 N12 C11 C6 9.8(4)
C5 C6 C11 N12 179.8(3)
C1 C6 C11 N12 2.7(4)
C11 N12 C13 C15 104.4(3)
V17 N12 C13 C15 -81.3(2)
C11 N12 C13 C14 -133.4(3)
V17 N12 C13 C14 40.9(2)
V17 O16 C14 C13 12.9(3)
N12 C13 C14 O16 -33.9(3)
C15 C13 C14 O16 84.9(3)
O18A V17A O7A C1A 125.9(3)
O19 V17A O7A C1A -125.0(3)
O16A V17A O7A C1A -24.8(4)
N12A V17A O7A C1A 22.1(3)
O18A V17A O16A C14A -93.3(2)
O19 V17A O16A C14A 159.5(2)
O7A V17A O16A C14A 57.0(3)
N12A V17A O16A C14A 8.7(2)
O18A V17A N12A C11A -116.5(2)
O19 V17A N12A C11A 77.2(3)
O16A V17A N12A C11A 142.2(3)
O7A V17A N12A C11A -16.8(2)
O18A V17A N12A C13A 71.9(2)
O19 V17A N12A C13A -94.4(2)
O16A V17A N12A C13A -29.37(18)
O7A V17A N12A C13A 171.6(2)
V17A O7A C1A C6A -16.3(4)
V17A O7A C1A C2A 166.2(2)
O7A C1A C2A C3A -178.3(3)
C6A C1A C2A C3A 4.1(4)
C1A C2A C3A C4A 0.0(4)
C2A C3A C4A C5A -3.8(4)
C2A C3A C4A N8A 173.0(3)
O10A N8A C4A C5A -6.5(4)
O9A N8A C4A C5A 170.7(3)
O10A N8A C4A C3A 176.6(3)
O9A N8A C4A C3A -6.3(4)
C3A C4A C5A C6A 3.3(4)
N8A C4A C5A C6A -173.6(2)
C4A C5A C6A C1A 0.9(4)
C4A C5A C6A C11A -177.5(3)
O7A C1A C6A C5A 177.9(2)
C2A C1A C6A C5A -4.6(4)
O7A C1A C6A C11A -3.8(4)
C2A C1A C6A C11A 173.8(3)
C13A N12A C11A C6A 178.9(3)
V17A N12A C11A C6A 7.9(4)
C5A C6A C11A N12A -175.4(3)
C1A C6A C11A N12A 6.2(4)
C11A N12A C13A C15A 107.1(3)
V17A N12A C13A C15A -80.5(3)
C11A N12A C13A C14A -130.9(3)
V17A N12A C13A C14A 41.4(3)
V17A O16A C14A C13A 12.6(3)
N12A C13A C14A O16A -33.5(3)
C15A C13A C14A O16A 85.5(3)
